data_1537595
loop_
_publ_author_name
'Lukaszewicz, K.'

_publ_section_title
;
 Crystal structure of alpha-Ni2 P2 O7
;
_journal_name_full
;
Bulletin de l'Academie Polonaise des Sciences, Serie des Sciences Chimiques
;
_journal_page_first 47
_journal_page_last 51
_journal_volume 15
_journal_year 1967
_chemical_formula_sum 'Ni2 O7 P2'
_chemical_name_systematic 'Ni2 (P2 O7)'
_space_group_IT_number 14
_symmetry_space_group_name_Hall '-P 2ybc (1/2*x,y,-1/2*x+z)'
_symmetry_space_group_name_H-M 'P 1 21/c 1 (2*a+c,b,c)'
_cell_angle_alpha 90
_cell_angle_beta 104.94
_cell_angle_gamma 90
_cell_formula_units_Z 8
_cell_length_a 13.093
_cell_length_b 8.275
_cell_length_c 8.974
_cell_volume 939.417
_citation_journal_id_ASTM BAPCAQ
_cod_data_source_file Lukaszewicz_BAPCAQ_1967_1869.cif
_cod_data_source_block Ni2O7P2
_cod_original_cell_volume 939.4174
_cod_database_code 1537595

loop_
_symmetry_equiv_pos_as_xyz
x,y,z
-x,y+1/2,-z+1/2
-x,-y,-z
x,-y-1/2,z-1/2
x+1/2,y,z+1/2
-x+1/2,y+1/2,-z+1
-x+1/2,-y,-z+1/2
x+1/2,-y-1/2,z

loop_
_atom_site_label
_atom_site_type_symbol
_atom_site_fract_x
_atom_site_fract_y
_atom_site_fract_z
_atom_site_occupancy
_atom_site_U_iso_or_equiv
P1 P+5 0.4705 0.7294 0.2134 1 0.0
O6 O-2 0.2611 0.4128 0.1063 1 0.0
O2 O-2 0.1874 0.7256 0.1379 1 0.0
Ni1 Ni+2 0.3479 0.0563 0.0246 1 0.0
O7 O-2 0.4427 0.8909 0.1332 1 0.0
O5 O-2 0.4883 0.5895 0.1067 1 0.0
P2 P+5 0.2348 0.2727 0.2007 1 0.0
Ni2 Ni+2 0.1156 0.9253 0.0054 1 0.0
O4 O-2 0.2248 0.105 0.1227 1 0.0
O3 O-2 0.4392 0.2423 0.139 1 0.0
O1 O-2 0.1233 0.3378 0.2199 1 0.0
